data_7024107
loop_
_publ_author_name
'Tido, Eddy W Yemeli'
'Faulmann, Christophe'
'Roswanda, Robby'
'Meetsma, Auke'
'van Koningsbruggen, Petra J.'

_publ_section_title
;
 Tuning of the charge in octahedral ferric complexes based on
 pyridoxal-N-substituted thiosemicarbazone ligands.
;
_journal_issue 6
_journal_name_full 'Dalton transactions (Cambridge, England : 2003)'
_journal_page_first 1643
_journal_page_last 1651
_journal_paper_doi 10.1039/b911114j
_journal_volume 39
_journal_year 2010
_chemical_compound_source 'see text'
_chemical_formula_moiety 'C22 H29 Fe N8 O4 S2, 8(H2 O)'
_chemical_formula_sum 'C22 H45 Fe N8 O12 S2'
_chemical_formula_weight 733.62
_chemical_name_systematic ?
_space_group_IT_number 15
_symmetry_cell_setting monoclinic
_symmetry_Int_Tables_number 15
_symmetry_space_group_name_Hall '-C 2yc'
_symmetry_space_group_name_H-M 'C 1 2/c 1'
_atom_sites_solution_hydrogens geom
_atom_sites_solution_primary heavy
_atom_sites_solution_secondary direct
_cell_angle_alpha 90
_cell_angle_beta 116.310(2)
_cell_angle_gamma 90
_cell_formula_units_Z 8
_cell_length_a 24.778(4)
_cell_length_b 11.6118(19)
_cell_length_c 25.799(4)
_cell_measurement_reflns_used 4660
_cell_measurement_temperature 100(1)
_cell_measurement_theta_max 26.32
_cell_measurement_theta_min 3.06
_cell_volume 6653.9(18)
_computing_cell_refinement 'SAINT-Plus (Bruker, 2007)'
_computing_data_collection 'SMART (Bruker, 2007)'
_computing_data_reduction 'SAINT-Plus (Bruker, 2007)'
_computing_molecular_graphics
;
PLATON (Spek, 2003)
PLUTO (Meetsma, 2007)
;
_computing_publication_material 'PLATON (Spek, 2003)'
_computing_structure_refinement 'SHELXL-97 (Sheldrick, 1997)'
_computing_structure_solution
;
DIRDIF-07 (Beurskens et al., 2007)
;
_diffrn_ambient_temperature 100(1)
_diffrn_detector_area_resol_mean 66.06
_diffrn_measured_fraction_theta_full 0.992
_diffrn_measured_fraction_theta_max 0.988
_diffrn_measurement_device_type
;
Bruker Smart Apex; CCD area detector
;
_diffrn_measurement_method '\f and \w scans'
_diffrn_radiation_detector
;
CCD area-detector
;
_diffrn_radiation_monochromator 'parallel mounted graphite'
_diffrn_radiation_source 'fine focus sealed Siemens Mo tube '
_diffrn_radiation_type MoK\a
_diffrn_radiation_wavelength 0.71073
_diffrn_reflns_av_R_equivalents 0.0614
_diffrn_reflns_av_sigmaI/netI 0.0614
_diffrn_reflns_limit_h_max 30
_diffrn_reflns_limit_h_min -30
_diffrn_reflns_limit_k_max 14
_diffrn_reflns_limit_k_min -14
_diffrn_reflns_limit_l_max 32
_diffrn_reflns_limit_l_min -31
_diffrn_reflns_number 25391
_diffrn_reflns_reduction_process
;
Intensity data were corrected for Lorentz and polarization
effects, decay and absorption and reduced to F~o~^2^
using SAINT-Plus & SADABS (Bruker, 2007).
;
_diffrn_reflns_theta_full 25.00
_diffrn_reflns_theta_max 26.37
_diffrn_reflns_theta_min 2.91
_diffrn_standards_decay_% 0
_diffrn_standards_number 0
_exptl_absorpt_coefficient_mu 0.647
_exptl_absorpt_correction_T_max 0.9557
_exptl_absorpt_correction_T_min 0.7438
_exptl_absorpt_correction_type multi-scan
_exptl_absorpt_process_details '(SADABS, (Bruker, 2007))'
_exptl_crystal_colour red
_exptl_crystal_density_diffrn 1.465
_exptl_crystal_density_method 'not measured'
_exptl_crystal_description platelet
_exptl_crystal_F_000 3096
_exptl_crystal_size_max 0.47
_exptl_crystal_size_mid 0.41
_exptl_crystal_size_min 0.07
_refine_diff_density_max 0.915
_refine_diff_density_min -0.569
_refine_diff_density_rms 0.112
_refine_ls_extinction_method none
_refine_ls_goodness_of_fit_ref 1.097
_refine_ls_hydrogen_treatment constr
_refine_ls_matrix_type full
_refine_ls_number_parameters 489
_refine_ls_number_reflns 6726
_refine_ls_number_restraints 26
_refine_ls_restrained_S_all 1.095
_refine_ls_R_factor_all 0.0955
_refine_ls_R_factor_gt 0.0709
_refine_ls_shift/su_max 0.019
_refine_ls_shift/su_mean 0.002
_refine_ls_structure_factor_coef Fsqd
_refine_ls_weighting_details 'calc w=1/[\s^2^(Fo^2^)+(0.0607P)^2^+64.9281P] where P=(Fo^2^+2Fc^2^)/3'
_refine_ls_weighting_scheme calc
_refine_ls_wR_factor_gt 0.1731
_refine_ls_wR_factor_ref 0.1847
_reflns_number_gt 5085
_reflns_number_total 6726
_reflns_threshold_expression I>2\s(I)
_cod_data_source_file b911114j.txt
_cod_data_source_block DATNAM2
_cod_original_sg_symbol_H-M 'C 2/c'
_cod_database_code 7024107
_vrn_publ_code_number_frames 1800
_vrn_publ_code_frame_time_sec 10.0
_vrn_publ_code_meas_time_hour 7.8

loop_
_symmetry_equiv_pos_site_id
_symmetry_equiv_pos_as_xyz
1 x,y,z
2 -x,y,1/2-z
3 -x,-y,-z
4 x,-y,1/2+z
5 1/2+x,1/2+y,z
6 1/2-x,1/2+y,1/2-z
7 1/2-x,1/2-y,-z
8 1/2+x,1/2-y,1/2+z

loop_
_atom_site_aniso_label
_atom_site_aniso_U_11
_atom_site_aniso_U_22
_atom_site_aniso_U_33
_atom_site_aniso_U_23
_atom_site_aniso_U_13
_atom_site_aniso_U_12
Fe 0.0128(3) 0.0211(4) 0.0185(4) 0.0001(3) 0.0074(3) 0.0011(3)
S1 0.0161(6) 0.0249(7) 0.0277(7) 0.0040(5) 0.0111(5) 0.0023(5)
S2 0.0146(5) 0.0258(7) 0.0224(6) -0.0018(5) 0.0080(5) 0.0005(5)
O1 0.0137(15) 0.0243(19) 0.0254(18) 0.0046(14) 0.0098(14) 0.0035(14)
O2A 0.031(5) 0.086(8) 0.058(6) 0.049(6) 0.028(5) 0.019(5)
O2B 0.037(5) 0.075(7) 0.061(6) -0.017(5) 0.033(5) -0.007(5)
O3 0.0164(16) 0.032(2) 0.0235(18) -0.0061(15) 0.0103(15) -0.0030(14)
O4A 0.044(5) 0.049(6) 0.065(6) -0.019(5) 0.035(5) -0.023(4)
O4B 0.017(3) 0.040(5) 0.043(5) 0.027(4) 0.018(3) 0.018(3)
N1 0.021(2) 0.024(2) 0.019(2) 0.0017(19) 0.0039(18) 0.0035(18)
N2 0.0102(17) 0.017(2) 0.0161(19) -0.0042(16) 0.0057(16) 0.0009(15)
N3 0.0128(19) 0.025(2) 0.027(2) -0.0003(18) 0.0077(17) 0.0035(16)
N4 0.017(2) 0.030(2) 0.034(3) 0.009(2) 0.0120(19) 0.0044(18)
N5 0.022(2) 0.025(2) 0.020(2) 0.0017(18) 0.0089(18) 0.0025(18)
N6 0.0105(17) 0.022(2) 0.0125(18) 0.0025(16) 0.0042(15) 0.0029(15)
N7 0.0171(19) 0.026(2) 0.020(2) -0.0011(18) 0.0115(17) 0.0018(17)
N8 0.0151(19) 0.028(2) 0.019(2) -0.0021(17) 0.0060(17) 0.0018(17)
C1 0.016(2) 0.024(3) 0.014(2) -0.0046(19) 0.0028(19) -0.0014(19)
C2 0.018(2) 0.020(3) 0.019(2) -0.002(2) 0.006(2) 0.0009(19)
C3 0.027(3) 0.031(3) 0.030(3) 0.002(2) 0.018(2) -0.001(2)
C4 0.020(2) 0.031(3) 0.024(3) -0.004(2) 0.010(2) -0.005(2)
C5 0.017(2) 0.026(3) 0.020(3) -0.006(2) 0.008(2) 0.000(2)
C6 0.018(2) 0.026(3) 0.028(3) -0.002(2) 0.013(2) 0.000(2)
C7 0.013(2) 0.022(3) 0.022(3) 0.000(2) 0.006(2) 0.0001(19)
C8 0.015(2) 0.039(3) 0.034(3) -0.003(3) 0.007(2) 0.005(2)
C9 0.025(3) 0.031(3) 0.039(3) 0.005(3) 0.013(3) 0.008(2)
C10 0.020(2) 0.030(3) 0.024(3) 0.003(2) 0.009(2) 0.006(2)
C11 0.024(3) 0.042(3) 0.038(3) 0.009(3) 0.020(3) 0.002(2)
C12 0.018(2) 0.021(3) 0.018(2) 0.0024(19) 0.005(2) 0.0026(19)
C13 0.019(2) 0.023(3) 0.018(2) 0.003(2) 0.007(2) 0.0047(19)
C14 0.019(2) 0.023(3) 0.020(3) 0.001(2) 0.006(2) 0.000(2)
C15 0.018(2) 0.020(3) 0.021(2) 0.006(2) 0.006(2) -0.0015(19)
C16 0.023(2) 0.022(3) 0.016(2) 0.0034(19) 0.010(2) 0.001(2)
C17 0.011(2) 0.027(3) 0.021(3) 0.004(2) 0.008(2) 0.0038(19)
C18 0.013(2) 0.022(3) 0.017(2) 0.0063(19) 0.0048(19) 0.0006(19)
C19 0.022(2) 0.025(3) 0.023(3) -0.001(2) 0.013(2) 0.002(2)
C20 0.024(3) 0.034(3) 0.035(3) 0.004(2) 0.017(2) 0.007(2)
C21 0.024(3) 0.028(3) 0.028(3) 0.001(2) 0.014(2) 0.001(2)
C22 0.021(2) 0.030(3) 0.024(3) -0.001(2) 0.010(2) -0.007(2)
O31 0.036(2) 0.036(2) 0.037(2) 0.0062(19) 0.007(2) -0.0015(19)
O32 0.040(3) 0.111(5) 0.043(3) 0.007(3) 0.018(2) -0.010(3)
O33 0.052(3) 0.055(3) 0.056(3) -0.001(3) 0.036(3) -0.011(2)
O34 0.089(5) 0.160(7) 0.067(4) -0.019(5) 0.030(4) -0.037(5)
O35 0.0192(18) 0.039(2) 0.027(2) 0.0062(17) 0.0067(16) -0.0031(16)
O36 0.0241(18) 0.024(2) 0.0242(19) 0.0026(15) 0.0087(15) -0.0036(15)
O37 0.030(2) 0.053(3) 0.037(2) -0.001(2) 0.016(2) -0.0013(19)
O38 0.0246(19) 0.042(2) 0.033(2) 0.0010(18) 0.0143(18) 0.0058(17)

loop_
_atom_site_label
_atom_site_type_symbol
_atom_site_thermal_displace_type
_atom_site_fract_x
_atom_site_fract_y
_atom_site_fract_z
_atom_site_occupancy
_atom_site_U_iso_or_equiv
Fe Fe Uani 0.15209(3) 0.11125(6) 0.05172(3) 1.0 0.0173(2)
S1 S Uani 0.11524(5) 0.26229(11) -0.00644(6) 1.0 0.0224(4)
S2 S Uani 0.13062(5) -0.00877(11) -0.02245(5) 1.0 0.0210(3)
O1 O Uani 0.18698(14) -0.0171(3) 0.10358(14) 1.0 0.0207(10)
O2A O Uani 0.0189(4) -0.1739(9) 0.2011(5) 0.5 0.055(4)
O2B O Uani 0.0109(4) -0.0080(9) 0.1706(4) 0.5 0.054(3)
O3 O Uani 0.17177(14) 0.2051(3) 0.11859(14) 1.0 0.0234(10)
O4A O Uani 0.4128(4) 0.4423(8) 0.1913(4) 0.5 0.049(3)
O4B O Uani 0.4083(3) 0.2804(7) 0.1863(3) 0.5 0.032(3)
N1 N Uani 0.17185(19) -0.2326(4) 0.19225(19) 1.0 0.0232(12)
N2 N Uani 0.07442(15) 0.0995(3) 0.05174(16) 1.0 0.0145(11)
N3 N Uani 0.02898(17) 0.1778(4) 0.02188(18) 1.0 0.0220(11)
N4 N Uani 0.00540(18) 0.3378(4) -0.03598(19) 1.0 0.0267(14)
N5 N Uani 0.25265(18) 0.4465(4) 0.20123(17) 1.0 0.0225(12)
N6 N Uani 0.22987(16) 0.1296(3) 0.05306(16) 1.0 0.0153(11)
N7 N Uani 0.24771(17) 0.0597(4) 0.01971(17) 1.0 0.0198(11)
N8 N Uani 0.21365(17) -0.0703(4) -0.05491(17) 1.0 0.0213(11)
C1 C Uani 0.1602(2) -0.0792(4) 0.1267(2) 1.0 0.0194(14)
C2 C Uani 0.1946(2) -0.1703(4) 0.1634(2) 1.0 0.0198(14)
C3 C Uani 0.1163(2) -0.2142(5) 0.1885(2) 1.0 0.0274(17)
C4 C Uani 0.0794(2) -0.1321(5) 0.1523(2) 1.0 0.0249(16)
C5 C Uani 0.0999(2) -0.0621(4) 0.1196(2) 1.0 0.0211(16)
C6 C Uani 0.0601(2) 0.0250(4) 0.0818(2) 1.0 0.0230(16)
C7 C Uani 0.0447(2) 0.2567(4) -0.0060(2) 1.0 0.0197(16)
C8 C Uani -0.0544(2) 0.3489(5) -0.0389(2) 1.0 0.0308(16)
C9 C Uani -0.0880(2) 0.4448(5) -0.0791(3) 1.0 0.0321(17)
C10 C Uani 0.2567(2) -0.1951(5) 0.1705(2) 1.0 0.0249(16)
C11 C Uani 0.0177(2) -0.1175(5) 0.1504(3) 1.0 0.0324(17)
C12 C Uani 0.2143(2) 0.2829(4) 0.1371(2) 1.0 0.0201(14)
C13 C Uani 0.2101(2) 0.3678(4) 0.1752(2) 1.0 0.0204(14)
C14 C Uani 0.3029(2) 0.4430(4) 0.1924(2) 1.0 0.0216(16)
C15 C Uani 0.3109(2) 0.3659(4) 0.1560(2) 1.0 0.0206(14)
C16 C Uani 0.2646(2) 0.2853(4) 0.1251(2) 1.0 0.0198(14)
C17 C Uani 0.2711(2) 0.2040(4) 0.0857(2) 1.0 0.0193(16)
C18 C Uani 0.2037(2) -0.0042(4) -0.0177(2) 1.0 0.0180(14)
C19 C Uani 0.2731(2) -0.0810(4) -0.0549(2) 1.0 0.0222(16)
C20 C Uani 0.3070(2) -0.1849(5) -0.0207(2) 1.0 0.0296(17)
C21 C Uani 0.1548(2) 0.3658(5) 0.1856(2) 1.0 0.0258(17)
C22 C Uani 0.3699(2) 0.3658(5) 0.1520(2) 1.0 0.0250(16)
O31 O Uani 0.11917(19) 0.2272(4) 0.36647(18) 1.0 0.0397(12)
O32 O Uani 0.0375(2) 0.4537(6) 0.2230(2) 1.0 0.065(2)
O33 O Uani 0.0178(2) 0.2489(4) 0.3963(2) 1.0 0.0499(17)
O34 O Uani 0.0508(3) 0.2102(8) 0.2374(3) 1.0 0.107(3)
O35 O Uani 0.14388(15) 0.4663(3) 0.39151(16) 1.0 0.0297(11)
O36 O Uani 0.26232(15) 0.0993(3) 0.22893(15) 1.0 0.0248(11)
O37 O Uani 0.46673(18) -0.0131(4) 0.10554(18) 1.0 0.0396(14)
O38 O Uani 0.36223(17) 0.0771(4) 0.20491(16) 1.0 0.0326(11)
H1 H Uiso 0.193(2) -0.281(5) 0.216(2) 1.0 0.015(13)
H3 H Uiso 0.10288 -0.25908 0.21127 1.0 0.0331
H6 H Uiso 0.02039 0.02843 0.07846 1.0 0.0274
H8 H Uiso -0.05092 0.36484 0.00019 1.0 0.0370
H8' H Uiso -0.07677 0.27575 -0.05277 1.0 0.0370
H9 H Uiso -0.06676 0.51765 -0.06429 1.0 0.0477
H9' H Uiso -0.12869 0.45001 -0.08184 1.0 0.0477
H9" H Uiso -0.09066 0.42960 -0.11752 1.0 0.0477
H10 H Uiso 0.27182 -0.26537 0.19340 1.0 0.0368
H10' H Uiso 0.28323 -0.13043 0.19034 1.0 0.0368
H10" H Uiso 0.25563 -0.20568 0.13237 1.0 0.0368
H11 H Uiso -0.0145(18) -0.136(5) 0.1109(11) 1.0 0.037(16)
H14 H Uiso 0.33414 0.49689 0.21248 1.0 0.0264
H17 H Uiso 0.30815 0.20430 0.08312 1.0 0.0234
H19 H Uiso 0.29695 -0.01065 -0.03793 1.0 0.0270
H19' H Uiso 0.26746 -0.08789 -0.09522 1.0 0.0270
H20 H Uiso 0.31721 -0.17361 0.02025 1.0 0.0438
H20' H Uiso 0.34403 -0.19479 -0.02511 1.0 0.0438
H20" H Uiso 0.28180 -0.25370 -0.03506 1.0 0.0438
H21 H Uiso 0.15594 0.29751 0.20837 1.0 0.0392
H21' H Uiso 0.11875 0.36323 0.14840 1.0 0.0392
H21" H Uiso 0.15392 0.43526 0.20674 1.0 0.0392
H22 H Uiso 0.361(2) 0.362(5) 0.1102(7) 1.0 0.028(15)
H24 H Uiso 0.01619 0.38789 -0.05524 1.0 0.0319
H28 H Uiso 0.18327 -0.10959 -0.08076 1.0 0.0251
H231 H Uiso 0.04533 -0.14314 0.23106 0.5 0.0830
H232 H Uiso -0.02366 -0.00261 0.16892 0.5 0.0803
H241 H Uiso 0.01859 -0.15601 0.18527 0.5 0.16(15)
H242 H Uiso 0.01240 -0.04024 0.16458 0.5 0.0350
H251 H Uiso 0.44458 0.43906 0.18730 0.5 0.0730
H252 H Uiso 0.44053 0.28216 0.18302 0.5 0.0469
H261 H Uiso 0.40031 0.41958 0.17935 0.5 0.0350
H262 H Uiso 0.39801 0.30454 0.17660 0.5 0.0350
H31 H Uiso 0.125(3) 0.2977(10) 0.3742(19) 1.0 0.0351
H31' H Uiso 0.104(3) 0.215(4) 0.3307(4) 1.0 0.0360
H32 H Uiso 0.030(3) 0.5226(17) 0.212(2) 1.0 0.0350
H32' H Uiso 0.034(2) 0.441(4) 0.2532(14) 1.0 0.0350
H33 H Uiso 0.010(2) 0.220(5) 0.4221(13) 1.0 0.0358
H33' H Uiso -0.006(2) 0.225(5) 0.3633(8) 1.0 0.0355
H34 H Uiso 0.048(2) 0.18052 0.2067(7) 1.0 0.0359
H34' H Uiso 0.0853(11) 0.202(5) 0.2648(13) 1.0 0.0354
H35 H Uiso 0.1754(13) 0.473(5) 0.4226(10) 1.0 0.0359
H35' H Uiso 0.145(2) 0.508(4) 0.3653(14) 1.0 0.0353
H36 H Uiso 0.2329(13) 0.119(4) 0.1980(13) 1.0 0.0357
H36' H Uiso 0.2523(19) 0.052(4) 0.2475(18) 1.0 0.0355
H37 H Uiso 0.4321(11) -0.022(4) 0.103(2) 1.0 0.0350
H37' H Uiso 0.4829(19) 0.048(3) 0.123(2) 1.0 0.0350
H38 H Uiso 0.3338(14) 0.081(5) 0.2143(19) 1.0 0.0350
H38' H Uiso 0.3925(13) 0.044(5) 0.2303(16) 1.0 0.0350

loop_
_atom_type_symbol
_atom_type_description
_atom_type_scat_dispersion_real
_atom_type_scat_dispersion_imag
_atom_type_scat_source
S S 0.1246 0.1234 'International Tables Vol C Tables 4.2.6.8 and 6.1.1.4'
O O 0.0106 0.0060 'International Tables Vol C Tables 4.2.6.8 and 6.1.1.4'
N N 0.0061 0.0033 'International Tables Vol C Tables 4.2.6.8 and 6.1.1.4'
Fe Fe 0.3463 0.8444 'International Tables Vol C Tables 4.2.6.8 and 6.1.1.4'
H H 0.0000 0.0000 'International Tables Vol C Tables 4.2.6.8 and 6.1.1.4'
C C 0.0033 0.0016 'International Tables Vol C Tables 4.2.6.8 and 6.1.1.4'

loop_
_geom_angle_atom_site_label_1
_geom_angle_atom_site_label_2
_geom_angle_atom_site_label_3
_geom_angle
_geom_angle_publ_flag
S1 Fe S2 92.49(5) yes
S1 Fe O1 177.86(12) yes
S1 Fe O3 91.35(11) yes
S1 Fe N2 86.83(12) yes
S1 Fe N6 91.90(12) yes
S2 Fe O1 88.60(11) yes
S2 Fe O3 176.11(11) yes
S2 Fe N2 95.58(12) yes
S2 Fe N6 86.61(12) yes
O1 Fe O3 87.59(15) yes
O1 Fe N2 94.90(16) yes
O1 Fe N6 86.32(16) yes
O3 Fe N2 84.01(16) yes
O3 Fe N6 93.89(16) yes
N2 Fe N6 177.51(16) yes
Fe S1 C7 94.52(16) yes
Fe S2 C18 94.27(16) yes
Fe O1 C1 125.9(3) yes
Fe O3 C12 124.4(3) yes
C11 O2A H231 109 no
H231 O2A H241 109 no
C11 O2B H232 109 no
C11 O2B H242 2 no
H232 O2B H242 108 no
H251 O4A H261 108 no
C22 O4A H251 109 no
C22 O4A H261 2 no
H252 O4B H262 108 no
C22 O4B H252 109 no
C22 O4B H262 2 no
H31 O31 H31' 112(4) no
H32 O32 H32' 113(5) no
H33 O33 H33' 112(5) no
H34 O34 H34' 112(4) no
C2 N1 C3 123.0(5) yes
Fe N2 C6 125.3(3) yes
Fe N2 N3 121.2(3) yes
N3 N2 C6 113.3(4) yes
N2 N3 C7 113.2(4) yes
C7 N4 C8 124.0(5) yes
C13 N5 C14 118.3(4) yes
Fe N6 C17 124.8(3) yes
Fe N6 N7 121.0(3) yes
N7 N6 C17 114.2(4) yes
N6 N7 C18 113.3(4) yes
C18 N8 C19 123.4(4) yes
C3 N1 H1 117(4) no
C2 N1 H1 120(4) no
C8 N4 H24 118 no
C7 N4 H24 118 no
C19 N8 H28 118 no
C18 N8 H28 118 no
H35 O35 H35' 112(4) no
H36 O36 H36' 112(4) no
H37 O37 H37' 112(5) no
H38 O38 H38' 112(4) no
C2 C1 C5 118.0(4) no
O1 C1 C2 116.3(5) yes
O1 C1 C5 125.6(4) yes
N1 C2 C1 120.0(5) yes
C1 C2 C10 120.3(5) no
N1 C2 C10 119.7(4) yes
N1 C3 C4 120.7(5) yes
C3 C4 C5 120.0(5) no
C5 C4 C11 122.6(5) no
C3 C4 C11 117.4(5) no
C1 C5 C4 118.1(4) no
C1 C5 C6 122.8(4) no
C4 C5 C6 119.0(5) no
N2 C6 C5 125.3(5) yes
S1 C7 N4 116.4(4) yes
N3 C7 N4 119.3(5) yes
S1 C7 N3 124.2(4) yes
N4 C8 C9 110.0(5) yes
O2B C11 C4 111.8(6) yes
O2A C11 C4 107.6(6) yes
O2A C11 O2B 91.8(7) yes
O3 C12 C13 115.8(5) yes
C13 C12 C16 118.6(4) no
O3 C12 C16 125.5(4) yes
N5 C13 C12 122.6(5) yes
N5 C13 C21 120.0(4) yes
C12 C13 C21 117.4(4) no
N5 C14 C15 123.6(5) yes
C14 C15 C22 119.0(5) no
C16 C15 C22 121.8(4) no
C14 C15 C16 119.2(5) no
C12 C16 C17 121.7(4) no
C15 C16 C17 120.7(5) no
C12 C16 C15 117.5(4) no
N6 C17 C16 125.5(5) yes
N7 C18 N8 119.6(5) yes
S2 C18 N7 124.0(4) yes
S2 C18 N8 116.4(4) yes
N8 C19 C20 111.3(4) yes
O4B C22 C15 111.6(5) yes
O4A C22 C15 113.2(6) yes
O4A C22 O4B 84.6(6) yes
N1 C3 H3 120 no
C4 C3 H3 120 no
C5 C6 H6 117 no
N2 C6 H6 117 no
H8 C8 H8' 108 no
C9 C8 H8' 110 no
N4 C8 H8 110 no
N4 C8 H8' 110 no
C9 C8 H8 110 no
C8 C9 H9' 110 no
C8 C9 H9" 110 no
H9 C9 H9' 109 no
H9 C9 H9" 109 no
H9' C9 H9" 109 no
C8 C9 H9 110 no
C2 C10 H10 109 no
C2 C10 H10' 109 no
C2 C10 H10" 109 no
H10 C10 H10' 110 no
H10 C10 H10" 110 no
H10' C10 H10" 110 no
H11 C11 H242 113 no
H241 C11 H242 92 no
O2B C11 H241 92 no
C4 C11 H11 110(3) no
C4 C11 H241 108 no
C4 C11 H242 112 no
H11 C11 H241 121 no
O2A C11 H11 121(3) no
O2A C11 H242 92 no
O2B C11 H11 113(3) no
N5 C14 H14 118 no
C15 C14 H14 118 no
N6 C17 H17 117 no
C16 C17 H17 117 no
H19 C19 H19' 108 no
N8 C19 H19 109 no
N8 C19 H19' 109 no
C20 C19 H19 109 no
C20 C19 H19' 109 no
C19 C20 H20' 109 no
C19 C20 H20" 110 no
H20 C20 H20' 109 no
H20 C20 H20" 109 no
H20' C20 H20" 109 no
C19 C20 H20 109 no
C13 C21 H21 109 no
C13 C21 H21' 109 no
C13 C21 H21" 109 no
H21 C21 H21' 110 no
H21 C21 H21" 110 no
H21' C21 H21" 110 no
H22 C22 H262 114 no
H261 C22 H262 84 no
O4B C22 H261 85 no
C15 C22 H22 108(3) no
C15 C22 H261 114 no
C15 C22 H262 112 no
H22 C22 H261 122 no
O4A C22 H22 123(3) no
O4A C22 H262 84 no
O4B C22 H22 115(3) no

loop_
_geom_bond_atom_site_label_1
_geom_bond_atom_site_label_2
_geom_bond_distance
_geom_bond_publ_flag
Fe S1 2.2241(15) yes
Fe S2 2.2326(14) yes
Fe O1 1.932(3) yes
Fe O3 1.912(3) yes
Fe N2 1.930(4) yes
Fe N6 1.924(4) yes
S1 C7 1.754(6) yes
S2 C18 1.761(6) yes
O1 C1 1.291(6) yes
O2A C11 1.451(13) yes
O2B C11 1.412(12) yes
O3 C12 1.307(6) yes
O4A C22 1.411(11) yes
O4B C22 1.388(9) yes
O2A H241 0.46 no
O2A H231 0.84 no
O2B H242 0.41 no
O2B H232 0.84 no
O4A H251 0.84 no
O4A H261 0.42 no
O4B H262 0.39 no
O4B H252 0.84 no
O31 H31' 0.840(14) no
O31 H31 0.840(18) no
O32 H32 0.84(2) no
O32 H32' 0.83(4) no
O33 H33' 0.84(3) no
O33 H33 0.84(4) no
O34 H34' 0.84(3) no
O34 H34 0.84(2) no
N1 C3 1.353(8) yes
N1 C2 1.329(7) yes
N2 C6 1.311(6) yes
N2 N3 1.385(6) yes
N3 C7 1.325(7) yes
N4 C7 1.329(7) yes
N4 C8 1.456(7) yes
N5 C14 1.362(7) yes
N5 C13 1.330(7) yes
N6 N7 1.390(6) yes
N6 C17 1.318(6) yes
N7 C18 1.318(7) yes
N8 C18 1.335(7) yes
N8 C19 1.478(7) yes
N1 H1 0.83(5) no
N4 H24 0.88 no
N8 H28 0.88 no
O35 H35 0.84(3) no
O35 H35' 0.84(4) no
O36 H36 0.84(3) no
O36 H36' 0.84(5) no
O37 H37' 0.84(4) no
O37 H37 0.84(4) no
O38 H38' 0.84(4) no
O38 H38 0.84(4) no
C1 C5 1.436(8) no
C1 C2 1.424(7) no
C2 C10 1.495(8) no
C3 C4 1.364(8) no
C4 C5 1.418(7) no
C4 C11 1.517(8) no
C5 C6 1.447(7) no
C8 C9 1.498(8) no
C12 C13 1.428(7) no
C12 C16 1.411(8) no
C13 C21 1.509(8) no
C14 C15 1.374(7) no
C15 C16 1.420(7) no
C15 C22 1.511(8) no
C16 C17 1.448(7) no
C19 C20 1.511(7) no
C3 H3 0.95 no
C6 H6 0.95 no
C8 H8 0.99 no
C8 H8' 0.99 no
C9 H9 0.98 no
C9 H9' 0.98 no
C9 H9" 0.98 no
C10 H10 0.98 no
C10 H10' 0.98 no
C10 H10" 0.98 no
C11 H241 1.00 no
C11 H242 1.00 no
C11 H11 1.00(3) no
C14 H14 0.95 no
C17 H17 0.95 no
C19 H19 0.99 no
C19 H19' 0.99 no
C20 H20 0.98 no
C20 H20' 0.98 no
C20 H20" 0.98 no
C21 H21' 0.98 no
C21 H21" 0.98 no
C21 H21 0.98 no
C22 H261 0.99 no
C22 H262 1.00 no
C22 H22 1.00(2) no

loop_
_geom_contact_atom_site_label_1
_geom_contact_atom_site_label_2
_geom_contact_distance
_geom_contact_site_symmetry_2
_geom_contact_publ_flag
Fe H36 3.40(3) . no
S1 S2 3.2190(19) . no
S1 O3 2.967(4) . no
S1 N2 2.863(4) . no
S1 N3 2.729(5) . no
S1 N6 2.989(4) . no
S1 C12 3.426(5) . no
S1 C17 3.590(5) . no
S2 N2 3.090(4) . no
S2 S1 3.2190(19) . no
S2 O1 2.917(3) . no
S2 C1 3.676(5) . no
S2 N6 2.860(4) . no
S2 N7 2.727(5) . no
S1 H11 3.11(4) 3_555 no
S2 H22 2.91(4) 7_555 no
O1 S2 2.917(3) . no
O1 O3 2.661(5) . no
O1 O36 3.228(5) . no
O1 N2 2.845(5) . no
O1 N6 2.638(5) . no
O1 N7 3.260(6) . no
O1 C6 2.979(7) . no
O1 C18 3.337(6) . no
O2A C22 3.362(13) 5_445 no
O2B C6 3.059(11) . no
O2B O34 2.976(13) . no
O3 C1 3.328(6) . no
O3 C6 3.256(6) . no
O3 C7 3.411(6) . no
O3 C17 2.938(7) . no
O3 N6 2.803(5) . no
O3 O1 2.661(5) . no
O3 O36 2.998(5) . no
O3 S1 2.967(4) . no
O3 N2 2.571(5) . no
O4A C11 3.284(12) 5_555 no
O4B O38 2.755(9) . no
O4B C17 3.355(9) . no
O31 O35 2.855(6) . no
O31 O33 2.946(7) . no
O31 N8 2.950(6) 4_555 no
O31 O34 2.999(8) . no
O32 O34 2.852(12) . no
O32 O32 2.773(8) 2_555 no
O32 O38 2.755(7) 6_555 no
O32 O37 2.774(6) 5_455 no
O33 O37 2.793(7) 6_555 no
O33 O31 2.946(7) . no
O33 N3 2.941(7) 2_555 no
O33 O34 3.129(8) 2_555 no
O34 O34 2.866(12) 2_555 no
O34 O31 2.999(8) . no
O34 O32 2.852(12) . no
O34 O2B 2.976(13) . no
O34 O33 3.129(8) 2_555 no
O35 C17 3.362(6) 6_555 no
O35 O38 2.745(6) 6_555 no
O35 N7 2.861(6) 6_555 no
O35 O31 2.855(6) . no
O35 O37 2.786(6) 6_555 no
O36 N5 2.669(6) 6_545 no
O36 C12 3.012(6) . no
O36 O1 3.228(5) . no
O36 O38 2.818(6) . no
O36 N1 2.769(6) 6_555 no
O36 O3 2.998(5) . no
O37 O32 2.774(6) 5_545 no
O37 N4 2.990(7) 7_555 no
O37 O35 2.786(6) 6_545 no
O38 C16 3.394(7) . no
O38 O35 2.745(6) 6_545 no
O38 O36 2.818(6) . no
O38 O4B 2.755(9) . no
O38 C17 3.252(6) . no
O1 H10' 2.77 . no
O1 H36 2.70(4) . no
O1 H10" 2.67 . no
O2A H3 2.21 . no
O2B H33' 2.83(6) 2_555 no
O2B H34 2.397(16) . no
O2B H6 2.53 . no
O3 H21 2.73 . no
O3 H21' 2.57 . no
O3 H36 2.18(3) . no
O4A H14 2.33 . no
O4B H3 2.81 6_555 no
O4B H17 2.86 . no
O31 H20 2.88 6_555 no
O31 H34' 2.39(3) . no
O31 H28 2.08 4_555 no
O32 H37' 2.57(4) 5_455 no
O32 H38' 1.93(5) 6_555 no
O32 H32' 2.12(5) 2_555 no
O33 H34 2.551(18) 2_555 no
O33 H8 2.77 2_555 no
O33 H6 2.90 2_555 no
O34 H33' 2.34(2) 2_555 no
O34 H31' 2.173(15) . no
O34 H32' 2.77(5) . no
O35 H20 2.61 6_555 no
O35 H37 1.95(4) 6_555 no
O35 H31 2.016(17) . no
O36 H1 1.95(5) 6_555 no
O36 H38 1.98(4) . no
O36 H21" 2.76 6_545 no
O37 H24 2.11 7_555 no
O37 H32 2.52(5) 5_545 no
O38 H35' 1.92(4) 6_545 no
O38 H3 2.72 6_555 no
N1 O36 2.769(6) 6_545 no
N1 C14 3.429(7) 6_545 no
N1 N5 3.289(6) 6_545 no
N2 S2 3.090(4) . no
N2 O3 2.571(5) . no
N2 C1 2.987(6) . no
N2 S1 2.863(4) . no
N2 O1 2.845(5) . no
N2 C7 2.263(6) . no
N3 O33 2.941(7) 2_555 no
N3 S1 2.729(5) . no
N4 O37 2.990(7) 7_555 no
N5 O36 2.669(6) 6_555 no
N5 N1 3.289(6) 6_555 no
N5 C2 3.420(6) 6_555 no
N6 O1 2.638(5) . no
N6 S1 2.989(4) . no
N6 O3 2.803(5) . no
N6 C12 2.960(6) . no
N6 S2 2.860(4) . no
N6 C18 2.262(6) . no
N7 O1 3.260(6) . no
N7 S2 2.727(5) . no
N7 O35 2.861(6) 6_545 no
N8 C15 3.376(6) 7_555 no
N8 C22 3.406(7) 7_555 no
N8 O31 2.950(6) 4_554 no
N2 H33 2.84(5) 2_555 no
N3 H8' 2.72 . no
N3 H33 2.12(5) 2_555 no
N3 H8 2.82 . no
N4 H37' 2.73(5) 7_555 no
N4 H9 2.89 3_565 no
N5 H36' 1.85(5) 6_555 no
N6 H35 2.81(5) 6_545 no
N7 H19 2.44 . no
N7 H35 2.08(4) 6_545 no
C2 N5 3.420(6) 6_545 no
C3 C14 3.366(7) 6_545 no
C6 O2B 3.059(11) . no
C9 C21 3.331(8) 3_565 no
C10 C21 3.446(7) 6_545 no
C11 O4A 3.284(12) 5_445 no
C12 O36 3.012(6) . no
C14 N1 3.429(7) 6_555 no
C14 C3 3.366(7) 6_555 no
C14 C19 3.574(7) 7_555 no
C15 C19 3.544(7) 7_555 no
C15 N8 3.376(6) 7_555 no
C16 O38 3.394(7) . no
C17 O35 3.362(6) 6_545 no
C17 O38 3.252(6) . no
C17 O4B 3.355(9) . no
C18 C22 3.509(7) 7_555 no
C19 C14 3.574(7) 7_555 no
C19 C15 3.544(7) 7_555 no
C21 C9 3.331(8) 3_565 no
C21 C10 3.446(7) 6_555 no
C22 N8 3.406(7) 7_555 no
C22 O2A 3.362(13) 5_555 no
C22 C18 3.509(7) 7_555 no
C1 H36 3.00(4) . no
C3 H231 2.59 . no
C3 H9" 3.00 3_555 no
C4 H8' 3.04 3_555 no
C5 H8' 2.93 3_555 no
C6 H242 2.96 . no
C6 H33 2.83(6) 2_555 no
C6 H11 2.95(5) . no
C7 H33 3.05(4) 2_555 no
C7 H9 3.09 3_565 no
C7 H11 2.84(4) 3_555 no
C8 H33 3.10(4) 2_555 no
C8 H20' 2.74 5_455 no
C9 H20' 3.08 5_455 no
C9 H21' 2.75 3_565 no
C10 H19' 3.07 7_545 no
C10 H21 2.91 6_545 no
C11 H6 2.54 . no
C11 H252 2.67 5_445 no
C11 H251 2.48 5_445 no
C12 H36 2.38(4) . no
C13 H36' 2.79(5) 6_555 no
C13 H36 2.95(5) . no
C14 H19' 2.88 7_555 no
C14 H36' 2.79(5) 6_555 no
C16 H36 3.03(4) . no
C17 H35' 2.96(5) 6_545 no
C17 H35 3.04(5) 6_545 no
C17 H22 2.74(5) . no
C18 H20" 3.07 7_545 no
C18 H22 2.76(4) 7_555 no
C18 H35 2.92(3) 6_545 no
C19 H9' 2.83 5_545 no
C19 H10" 3.06 7_545 no
C20 H35 3.00(4) 6_545 no
C20 H10" 2.89 7_545 no
C21 H10' 2.87 6_555 no
C21 H9" 2.96 3_565 no
C21 H36' 3.07(5) 6_555 no
C22 H232 2.91 5_555 no
C22 H17 2.57 . no
C22 H231 2.81 6_555 no
H1 H36' 2.31(7) 6_545 no
H1 H10 2.28 . no
H1 H36 2.46(6) 6_545 no
H1 O36 1.95(5) 6_545 no
H3 O38 2.72 6_545 no
H3 O2A 2.21 . no
H3 H241 2.24 . no
H3 O4B 2.81 6_545 no
H3 H231 2.18 . no
H6 O2B 2.53 . no
H6 C11 2.54 . no
H6 H33 2.35 2_555 no
H6 H11 2.39 . no
H6 O33 2.90 2_555 no
H6 H242 2.45 . no
H8 O33 2.77 2_555 no
H8 N3 2.82 . no
H8 H33 2.46 2_555 no
H8 H20' 2.48 5_455 no
H8' H20' 2.39 5_455 no
H8' C5 2.93 3_555 no
H8' C4 3.04 3_555 no
H8' N3 2.72 . no
H9 H24 2.47 . no
H9 H21' 2.41 3_565 no
H9 N4 2.89 3_565 no
H9 C7 3.09 3_565 no
H9' H19 2.60 5_455 no
H9' C19 2.83 5_455 no
H9' H20' 2.51 5_455 no
H9' H19' 2.48 5_455 no
H9" C3 3.00 3_555 no
H9" H24 2.46 . no
H9" H21' 2.53 3_565 no
H9" C21 2.96 3_565 no
H10 H21 2.48 6_545 no
H10 H1 2.28 . no
H10' H21 2.51 6_545 no
H10' H21" 2.53 6_545 no
H10' C21 2.87 6_545 no
H10' O1 2.77 . no
H10" C19 3.06 7_545 no
H10" O1 2.67 . no
H10" C20 2.89 7_545 no
H10" H19' 2.55 7_545 no
H10" H20" 2.31 7_545 no
H11 C6 2.95(5) . no
H11 H6 2.39 . no
H11 S1 3.11(4) 3_555 no
H11 C7 2.84(4) 3_555 no
H14 H261 2.34 . no
H14 O4A 2.33 . no
H17 C22 2.57 . no
H17 H22 2.18 . no
H17 O4B 2.86 . no
H19 N7 2.44 . no
H19 H9' 2.60 5_545 no
H19' H10" 2.55 7_545 no
H19' C14 2.88 7_555 no
H19' H9' 2.48 5_545 no
H19' C10 3.07 7_545 no
H20 O35 2.61 6_545 no
H20 H31 2.47 6_545 no
H20 H35 2.21 6_545 no
H20 O31 2.88 6_545 no
H20' C8 2.74 5_545 no
H20' H9' 2.51 5_545 no
H20' H8 2.48 5_545 no
H20' C9 3.08 5_545 no
H20' H8' 2.39 5_545 no
H20" H10" 2.31 7_545 no
H20" C18 3.07 7_545 no
H21 O3 2.73 . no
H21 H10' 2.51 6_555 no
H21 H10 2.48 6_555 no
H21 C10 2.91 6_555 no
H21' C9 2.75 3_565 no
H21' H9" 2.53 3_565 no
H21' O3 2.57 . no
H21' H9 2.41 3_565 no
H21" H38 2.56 6_555 no
H21" H10' 2.53 6_555 no
H21" H36' 2.49 6_555 no
H21" O36 2.76 6_555 no
H22 H17 2.18 . no
H22 C18 2.76(4) 7_555 no
H22 S2 2.91(4) 7_555 no
H22 C17 2.74(5) . no
H24 H37' 1.91 7_555 no
H24 O37 2.11 7_555 no
H24 H9" 2.46 . no
H24 H9 2.47 . no
H28 H31 2.59 4_554 no
H28 H31' 2.57 4_554 no
H28 O31 2.08 4_554 no
H31 H20 2.47 6_555 no
H31 O35 2.016(17) . no
H31 H28 2.59 4_555 no
H31 H35' 2.52(5) . no
H31 H35 2.43(6) . no
H31' O34 2.173(15) . no
H31' H34' 1.56(3) . no
H31' H28 2.57 4_555 no
H32 O38 2.66(6) 6_555 no
H32 O37 2.52(5) 5_455 no
H32 H37' 2.09(7) 5_455 no
H32 H32' 2.34(8) 2_555 no
H32 H38' 1.85(7) 6_555 no
H32' O38 2.80(5) 6_555 no
H32' O34 2.77(5) . no
H32' H38' 2.06(7) 6_555 no
H32' H32 2.34(8) 2_555 no
H32' O32 2.12(5) 2_555 no
H32' H32' 1.62(7) 2_555 no
H33 H8 2.46 2_555 no
H33 C6 2.83(6) 2_555 no
H33 C7 3.05(4) 2_555 no
H33 N3 2.12(5) 2_555 no
H33 H6 2.35 2_555 no
H33 C8 3.10(4) 2_555 no
H33 N2 2.84(5) 2_555 no
H33' H34 1.72(3) 2_555 no
H33' O2B 2.83(6) 2_555 no
H33' O34 2.34(2) 2_555 no
H34 O33 2.551(18) 2_555 no
H34 O2B 2.397(16) . no
H34 H33' 1.72(3) 2_555 no
H34' H31' 1.56(3) . no
H34' O31 2.39(3) . no
H35 C17 3.04(5) 6_555 no
H35 N6 2.81(5) 6_555 no
H35 N7 2.08(4) 6_555 no
H35 H31 2.43(6) . no
H35 H20 2.21 6_555 no
H35 C18 2.92(3) 6_555 no
H35 C20 3.00(4) 6_555 no
H35 H37 2.44(5) 6_555 no
H35' H38' 2.26(5) 6_555 no
H35' C17 2.96(5) 6_555 no
H35' H31 2.52(5) . no
H35' H38 2.48(6) 6_555 no
H35' H37 2.41(6) 6_555 no
H35' O38 1.92(4) 6_555 no
H36 C16 3.03(4) . no
H36 H1 2.46(6) 6_555 no
H36 C13 2.95(5) . no
H36 C1 3.00(4) . no
H36 H38 2.39(5) . no
H36 Fe 3.40(3) . no
H36 C12 2.38(4) . no
H36 O3 2.18(3) . no
H36 O1 2.70(4) . no
H36' H38 2.54(7) . no
H36' C14 2.79(5) 6_545 no
H36' C21 3.07(5) 6_545 no
H36' H1 2.31(7) 6_555 no
H36' H21" 2.49 6_545 no
H36' C13 2.79(4) 6_545 no
H36' N5 1.85(5) 6_545 no
H37 H35 2.44(5) 6_545 no
H37 H35' 2.41(6) 6_545 no
H37 O35 1.95(4) 6_545 no
H37' O32 2.57(4) 5_545 no
H37' N4 2.73(5) 7_555 no
H37' H24 1.91 7_555 no
H37' H32 2.09(7) 5_545 no
H38 H36 2.39(5) . no
H38 H36' 2.54(7) . no
H38 O36 1.98(4) . no
H38 H35' 2.48(6) 6_545 no
H38 H21" 2.56 6_545 no
H38' H35' 2.26(5) 6_545 no
H231 C3 2.59 . no
H231 H3 2.18 . no
H231 H232 2.39 . no
H231 C22 2.81 6_545 no
H232 H231 2.39 . no
H232 C22 2.91 5_445 no
H241 H3 2.24 . no
H242 H6 2.45 . no
H242 C6 2.96 . no
H251 H252 1.83 . no
H251 C11 2.48 5_555 no
H252 C11 2.67 5_555 no
H252 H251 1.83 . no
H261 H14 2.34 . no

loop_
_geom_hbond_atom_site_label_D
_geom_hbond_atom_site_label_H
_geom_hbond_atom_site_label_A
_geom_hbond_distance_DH
_geom_hbond_distance_HA
_geom_hbond_distance_DA
_geom_hbond_angle_DHA
_geom_hbond_site_symmetry_A
_geom_hbond_publ_flag
N1 H1 O36 0.83(5) 1.95(5) 2.769(6) 176(6) 6_545 yes
N4 H24 O37 0.8800 2.1100 2.990(7) 174 7_555 yes
N8 H28 O31 0.8800 2.0800 2.950(6) 170 4_554 yes
O31 H31 O35 0.840(18) 2.016(17) 2.855(6) 176(8) . yes
O31 H31' O34 0.840(14) 2.173(15) 2.999(8) 168(6) . yes
O32 H32' O32 0.83(4) 2.12(5) 2.773(8) 135(4) 2_555 yes
O33 H33 N3 0.84(4) 2.12(5) 2.941(7) 165(5) 2_555 yes
O33 H33' O34 0.84(3) 2.34(2) 3.129(8) 158(4) 2_555 yes
O34 H34 O2B 0.84(2) 2.397(16) 2.976(13) 127(3) . yes
O34 H34 O33 0.84(2) 2.551(18) 3.129(8) 127(2) 2_555 yes
O34 H34' O31 0.84(3) 2.39(3) 2.999(8) 130(3) . yes
O35 H35 N7 0.84(3) 2.08(4) 2.861(6) 154(5) 6_555 yes
O35 H35' O38 0.84(4) 1.92(4) 2.745(6) 168(4) 6_555 yes
O36 H36 O3 0.84(3) 2.18(3) 2.998(5) 166(4) . yes
O36 H36' N5 0.84(5) 1.85(5) 2.669(6) 168(4) 6_545 yes
O37 H37 O35 0.84(4) 1.95(4) 2.786(6) 172(4) 6_545 yes
O38 H38 O36 0.84(4) 1.98(4) 2.818(6) 174(4) . yes
C3 H3 O2A 0.9500 2.2100 2.616(13) 104 . yes
C6 H6 O2B 0.9500 2.5300 3.059(11) 116 . yes
C14 H14 O4A 0.9500 2.3300 2.736(12) 105 . yes
C19 H19 N7 0.9900 2.4400 2.801(7) 101 . yes

loop_
_geom_torsion_atom_site_label_1
_geom_torsion_atom_site_label_2
_geom_torsion_atom_site_label_3
_geom_torsion_atom_site_label_4
_geom_torsion
_geom_torsion_publ_flag
S2 Fe S1 C7 96.89(16) no
O3 Fe S1 C7 -82.5(2) no
N2 Fe S1 C7 1.43(19) no
N6 Fe S1 C7 -176.43(19) no
S1 Fe S2 C18 97.03(16) no
O1 Fe S2 C18 -81.1(2) no
N2 Fe S2 C18 -175.91(19) no
N6 Fe S2 C18 5.27(19) no
S2 Fe O1 C1 -96.1(4) no
O3 Fe O1 C1 83.2(4) no
N2 Fe O1 C1 -0.6(4) no
N6 Fe O1 C1 177.2(4) no
S1 Fe O3 C12 -69.5(4) no
O1 Fe O3 C12 108.6(4) no
N2 Fe O3 C12 -156.2(4) no
N6 Fe O3 C12 22.5(4) no
S1 Fe N2 N3 -1.6(3) no
S1 Fe N2 C6 -176.8(4) no
S2 Fe N2 N3 -93.8(3) no
S2 Fe N2 C6 91.0(4) no
O1 Fe N2 N3 177.1(3) no
O1 Fe N2 C6 2.0(4) no
O3 Fe N2 N3 90.1(3) no
O3 Fe N2 C6 -85.1(4) no
S1 Fe N6 N7 -101.7(3) no
S1 Fe N6 C17 80.6(4) no
S2 Fe N6 N7 -9.3(3) no
S2 Fe N6 C17 172.9(4) no
O1 Fe N6 N7 79.5(3) no
O1 Fe N6 C17 -98.3(4) no
O3 Fe N6 N7 166.8(3) no
O3 Fe N6 C17 -10.9(4) no
Fe S1 C7 N3 -1.6(4) no
Fe S1 C7 N4 178.5(4) no
Fe S2 C18 N7 -2.3(4) no
Fe S2 C18 N8 177.8(4) no
Fe O1 C1 C2 179.6(3) no
Fe O1 C1 C5 -2.1(7) no
Fe O3 C12 C13 160.7(3) no
Fe O3 C12 C16 -23.0(7) no
C3 N1 C2 C1 0.2(7) no
C3 N1 C2 C10 179.2(5) no
C2 N1 C3 C4 2.8(8) no
Fe N2 N3 C7 0.9(5) no
C6 N2 N3 C7 176.6(4) no
Fe N2 C6 C5 -0.8(7) no
N3 N2 C6 C5 -176.3(4) no
N2 N3 C7 S1 0.7(6) no
N2 N3 C7 N4 -179.4(4) no
C8 N4 C7 S1 -177.9(4) no
C8 N4 C7 N3 2.2(7) no
C7 N4 C8 C9 -176.7(5) no
C14 N5 C13 C12 -2.2(7) no
C14 N5 C13 C21 177.7(4) no
C13 N5 C14 C15 3.1(7) no
Fe N6 N7 C18 9.8(5) no
C17 N6 N7 C18 -172.2(4) no
Fe N6 C17 C16 -1.1(7) no
N7 N6 C17 C16 -179.0(4) no
N6 N7 C18 S2 -3.9(6) no
N6 N7 C18 N8 176.0(4) no
C19 N8 C18 S2 -176.9(3) no
C19 N8 C18 N7 3.2(7) no
C18 N8 C19 C20 95.3(5) no
O1 C1 C2 N1 174.9(4) no
O1 C1 C2 C10 -4.0(7) no
C5 C1 C2 N1 -3.5(7) no
C5 C1 C2 C10 177.5(4) no
O1 C1 C5 C4 -174.4(5) no
O1 C1 C5 C6 4.0(7) no
C2 C1 C5 C4 3.9(7) no
C2 C1 C5 C6 -177.7(4) no
N1 C3 C4 C5 -2.3(8) no
N1 C3 C4 C11 179.6(5) no
C3 C4 C5 C1 -1.1(7) no
C3 C4 C5 C6 -179.6(5) no
C11 C4 C5 C1 176.9(5) no
C11 C4 C5 C6 -1.5(7) no
C3 C4 C11 O2A 16.4(8) no
C3 C4 C11 O2B 115.8(7) no
C5 C4 C11 O2A -161.7(6) no
C5 C4 C11 O2B -62.3(8) no
C1 C5 C6 N2 -2.4(7) no
C4 C5 C6 N2 176.0(5) no
O3 C12 C13 N5 174.3(4) no
O3 C12 C13 C21 -5.5(6) no
C16 C12 C13 N5 -2.3(7) no
C16 C12 C13 C21 177.9(4) no
O3 C12 C16 C15 -170.5(4) no
O3 C12 C16 C17 5.5(7) no
C13 C12 C16 C15 5.7(7) no
C13 C12 C16 C17 -178.3(4) no
N5 C14 C15 C16 0.5(7) no
N5 C14 C15 C22 -176.8(4) no
C14 C15 C16 C12 -4.9(7) no
C14 C15 C16 C17 179.0(4) no
C22 C15 C16 C12 172.3(4) no
C22 C15 C16 C17 -3.7(7) no
C14 C15 C22 O4A 4.9(7) no
C14 C15 C22 O4B 98.3(6) no
C16 C15 C22 O4A -172.4(6) no
C16 C15 C22 O4B -78.9(6) no
C12 C16 C17 N6 7.5(7) no
C15 C16 C17 N6 -176.7(4) no
